data_4113332
loop_
_publ_author_name
'Zacharias Grote'
'Rosario Scopelliti'
'Kay Severin'

_publ_contact_author_address
;
Institute of Chemical Sciences and Engineering
Swiss Federal Institute of Technology Lausanne (EPFL)
1015 Lausanne
Switzerland
;
_publ_contact_author_email kay.severin@epfl.ch
_publ_contact_author_fax '+41 21 693 9305'
_publ_contact_author_name 'Kay Severin'
_publ_contact_author_phone '+41 21 693 9302'
_publ_section_title
;
 pH-Triggered Assembly of Organometallic Receptors for Lithium Ions
;
_journal_name_full 'Journal of the American Chemical Society'
_journal_page_first 16959
_journal_page_last 16972
_journal_paper_doi 10.1021/ja044874n
_journal_volume 126
_journal_year 2004
_chemical_formula_moiety 'C20 H30 Cl N2 O2 Ru, 0.5(C H Cl3), Cl'
_chemical_formula_sum 'C20.5 H30.5 Cl3.5 N2 O2 Ru'
_chemical_formula_weight 562.11
_chemical_name_systematic
; 
 ? 
;
_space_group_IT_number 14
_symmetry_cell_setting monoclinic
_symmetry_space_group_name_Hall '-P 2ybc'
_symmetry_space_group_name_H-M 'P 1 21/c 1'
_atom_sites_solution_hydrogens geom
_atom_sites_solution_primary direct
_atom_sites_solution_secondary difmap
_audit_creation_method SHELXL-97
_cell_angle_alpha 90.00
_cell_angle_beta 100.814(19)
_cell_angle_gamma 90.00
_cell_formula_units_Z 4
_cell_length_a 8.8640(10)
_cell_length_b 18.626(6)
_cell_length_c 14.885(5)
_cell_measurement_reflns_used 1288
_cell_measurement_temperature 140(2)
_cell_measurement_theta_max 18.8944
_cell_measurement_theta_min 1.76895
_cell_volume 2413.9(12)
_computing_cell_refinement 'Oxford Diffraction CrysAlis RED'
_computing_data_collection 'marresearch mar345'
_computing_data_reduction 'Oxford Diffraction CrysAlis RED'
_computing_molecular_graphics 'Bruker SHELXTL'
_computing_publication_material 'Bruker SHELXTL'
_computing_structure_refinement 'SHELXL-97 (Sheldrick, 1997)'
_computing_structure_solution 'SHELXS-97 (Sheldrick, 1990)'
_diffrn_ambient_temperature 140(2)
_diffrn_measured_fraction_theta_full 0.944
_diffrn_measured_fraction_theta_max 0.944
_diffrn_measurement_device_type 'marresearch mar345'
_diffrn_measurement_method '60 images with deltaphi = 3 deg. and exp. time = 180 sec.'
_diffrn_radiation_monochromator graphite
_diffrn_radiation_source 'fine-focus sealed tube'
_diffrn_radiation_type MoK\a
_diffrn_radiation_wavelength 0.71070
_diffrn_reflns_av_R_equivalents 0.0434
_diffrn_reflns_av_sigmaI/netI 0.0397
_diffrn_reflns_limit_h_max 10
_diffrn_reflns_limit_h_min -9
_diffrn_reflns_limit_k_max 22
_diffrn_reflns_limit_k_min -22
_diffrn_reflns_limit_l_max 17
_diffrn_reflns_limit_l_min -15
_diffrn_reflns_number 14850
_diffrn_reflns_theta_full 25.02
_diffrn_reflns_theta_max 25.02
_diffrn_reflns_theta_min 2.99
_exptl_absorpt_coefficient_mu 1.056
_exptl_absorpt_correction_T_max 0.8949
_exptl_absorpt_correction_T_min 0.8213
_exptl_absorpt_correction_type multi-scan
_exptl_absorpt_process_details
; 
[c.f. r.h. blessing, acta cryst. (1995), a51, 33-38] 
;
_exptl_crystal_colour orange
_exptl_crystal_density_diffrn 1.547
_exptl_crystal_description prismatic
_exptl_crystal_F_000 1148
_exptl_crystal_size_max 0.19
_exptl_crystal_size_mid 0.15
_exptl_crystal_size_min 0.09
_refine_diff_density_max 0.584
_refine_diff_density_min -0.641
_refine_diff_density_rms 0.093
_refine_ls_extinction_coef 0.0010(5)
_refine_ls_extinction_expression Fc^*^=kFc[1+0.001xFc^2^\l^3^/sin(2\q)]^-1/4^
_refine_ls_extinction_method SHELXL
_refine_ls_goodness_of_fit_ref 1.213
_refine_ls_hydrogen_treatment mixed
_refine_ls_matrix_type full
_refine_ls_number_parameters 281
_refine_ls_number_reflns 4033
_refine_ls_number_restraints 0
_refine_ls_restrained_S_all 1.213
_refine_ls_R_factor_all 0.0625
_refine_ls_R_factor_gt 0.0451
_refine_ls_shift/su_max 0.000
_refine_ls_shift/su_mean 0.000
_refine_ls_structure_factor_coef Fsqd
_refine_ls_weighting_details 'calc w=1/[\s^2^(Fo^2^)+(0.0674P)^2^+0.0000P] where P=(Fo^2^+2Fc^2^)/3'
_refine_ls_weighting_scheme calc
_refine_ls_wR_factor_gt 0.1221
_refine_ls_wR_factor_ref 0.1339
_reflns_number_gt 2959
_reflns_number_total 4033
_reflns_threshold_expression >2sigma(I)
_cod_data_source_file ja044874nsi20040831_093526_3.cif
_cod_data_source_block complex15
_cod_original_formula_sum 'C20.50 H30.50 Cl3.50 N2 O2 Ru'
_cod_database_code 4113332

loop_
_symmetry_equiv_pos_as_xyz
'x, y, z'
'-x, y+1/2, -z+1/2'
'-x, -y, -z'
'x, -y-1/2, z-1/2'

loop_
_atom_site_label
_atom_site_type_symbol
_atom_site_fract_x
_atom_site_fract_y
_atom_site_fract_z
_atom_site_U_iso_or_equiv
_atom_site_adp_type
_atom_site_occupancy
_atom_site_symmetry_multiplicity
_atom_site_calc_flag
_atom_site_refinement_flags
_atom_site_disorder_assembly
_atom_site_disorder_group
Ru1 Ru -0.01134(4) 0.21087(2) 0.24066(3) 0.04645(18) Uani 1 1 d . . .
Cl1 Cl -0.01592(14) 0.08278(8) 0.20833(10) 0.0560(3) Uani 1 1 d . . .
O1 O 0.1085(3) 0.1810(2) 0.3740(2) 0.0482(8) Uani 1 1 d . . .
O2 O -0.1921(3) 0.1886(2) 0.3075(2) 0.0490(8) Uani 1 1 d . . .
N1 N 0.0658(4) 0.1121(2) 0.4940(3) 0.0446(9) Uani 1 1 d . . .
H1 H 0.1652 0.1108 0.5156 0.054 Uiso 1 1 calc R . .
N2 N -0.4781(4) 0.0615(2) 0.3363(3) 0.0464(10) Uani 1 1 d . . .
H2 H -0.4493 0.0193 0.3685 0.056 Uiso 1 1 calc R . .
C1 C 0.0149(5) 0.1486(3) 0.4165(4) 0.0460(11) Uani 1 1 d . . .
C2 C -0.1476(5) 0.1515(3) 0.3823(3) 0.0457(11) Uani 1 1 d . . .
C3 C -0.2463(5) 0.1173(3) 0.4297(3) 0.0426(10) Uani 1 1 d . . .
C4 C -0.1838(6) 0.0792(3) 0.5103(3) 0.0467(11) Uani 1 1 d . . .
H4 H -0.2507 0.0552 0.5433 0.056 Uiso 1 1 calc R . .
C5 C -0.0310(6) 0.0765(3) 0.5412(3) 0.0461(11) Uani 1 1 d . . .
H5 H 0.0096 0.0503 0.5951 0.055 Uiso 1 1 calc R . .
C6 C -0.4147(5) 0.1221(3) 0.3966(3) 0.0446(11) Uani 1 1 d . . .
H6A H -0.4383 0.1677 0.3627 0.053 Uiso 1 1 calc R . .
H6B H -0.4665 0.1234 0.4501 0.053 Uiso 1 1 calc R . .
C7 C -0.4155(6) 0.0578(3) 0.2491(4) 0.0585(14) Uani 1 1 d . . .
H7A H -0.4478 0.1005 0.2120 0.088 Uiso 1 1 calc R . .
H7B H -0.4550 0.0147 0.2148 0.088 Uiso 1 1 calc R . .
H7C H -0.3031 0.0558 0.2638 0.088 Uiso 1 1 calc R . .
C8 C -0.6509(5) 0.0637(3) 0.3167(4) 0.0533(13) Uani 1 1 d . . .
H8A H -0.6889 0.0611 0.3743 0.080 Uiso 1 1 calc R . .
H8B H -0.6906 0.0229 0.2778 0.080 Uiso 1 1 calc R . .
H8C H -0.6856 0.1086 0.2851 0.080 Uiso 1 1 calc R . .
C9 C -0.1535(6) 0.2713(3) 0.1334(4) 0.0532(13) Uani 1 1 d . . .
C10 C -0.0407(6) 0.2349(3) 0.0947(4) 0.0542(13) Uani 1 1 d . . .
C11 C 0.1207(6) 0.2419(3) 0.1346(4) 0.0539(13) Uani 1 1 d . . .
C12 C 0.1657(6) 0.2839(3) 0.2131(4) 0.0493(12) Uani 1 1 d . . .
C13 C 0.0562(6) 0.3243(3) 0.2505(4) 0.0518(12) Uani 1 1 d . . .
C14 C -0.1046(6) 0.3185(3) 0.2109(4) 0.0502(12) Uani 1 1 d . . .
C15 C -0.3221(6) 0.2572(4) 0.0998(5) 0.0654(15) Uani 1 1 d . . .
H15A H -0.3349 0.2242 0.0476 0.098 Uiso 1 1 calc R . .
H15B H -0.3746 0.3025 0.0807 0.098 Uiso 1 1 calc R . .
H15C H -0.3663 0.2357 0.1490 0.098 Uiso 1 1 calc R . .
C16 C -0.0877(7) 0.1852(4) 0.0155(4) 0.0707(17) Uani 1 1 d . . .
H16A H -0.1969 0.1735 0.0096 0.106 Uiso 1 1 calc R . .
H16B H -0.0268 0.1410 0.0258 0.106 Uiso 1 1 calc R . .
H16C H -0.0701 0.2084 -0.0407 0.106 Uiso 1 1 calc R . .
C17 C 0.2365(7) 0.2023(4) 0.0914(4) 0.0666(16) Uani 1 1 d . . .
H17A H 0.3395 0.2097 0.1278 0.100 Uiso 1 1 calc R . .
H17B H 0.2332 0.2203 0.0292 0.100 Uiso 1 1 calc R . .
H17C H 0.2123 0.1509 0.0890 0.100 Uiso 1 1 calc R . .
C18 C 0.3299(6) 0.2857(3) 0.2625(4) 0.0628(15) Uani 1 1 d . . .
H18A H 0.3858 0.2451 0.2427 0.094 Uiso 1 1 calc R . .
H18B H 0.3332 0.2825 0.3286 0.094 Uiso 1 1 calc R . .
H18C H 0.3778 0.3307 0.2485 0.094 Uiso 1 1 calc R . .
C19 C 0.1074(8) 0.3747(4) 0.3277(4) 0.0694(16) Uani 1 1 d . . .
H19A H 0.0175 0.3938 0.3493 0.104 Uiso 1 1 calc R . .
H19B H 0.1649 0.4144 0.3069 0.104 Uiso 1 1 calc R . .
H19C H 0.1736 0.3492 0.3777 0.104 Uiso 1 1 calc R . .
C20 C -0.2252(7) 0.3556(4) 0.2525(4) 0.0666(16) Uani 1 1 d . . .
H20A H -0.2760 0.3205 0.2859 0.100 Uiso 1 1 calc R . .
H20B H -0.3014 0.3775 0.2041 0.100 Uiso 1 1 calc R . .
H20C H -0.1771 0.3929 0.2948 0.100 Uiso 1 1 calc R . .
Cl2 Cl -0.40592(13) -0.08758(7) 0.41116(9) 0.0491(3) Uani 1 1 d . . .
Cl3 Cl 0.4501(4) 0.4432(2) 0.4680(3) 0.0789(10) Uani 0.50 1 d P A -1
Cl4 Cl 0.2083(3) 0.49429(18) 0.5580(2) 0.0653(7) Uani 0.50 1 d P A -1
Cl5 Cl 0.4597(5) 0.5876(2) 0.5368(3) 0.0906(12) Uani 0.50 1 d P A -1
C21 C 0.3356(14) 0.5168(8) 0.4864(9) 0.070(3) Uani 0.50 1 d P A -1
H21 H 0.2758 0.5334 0.4263 0.084 Uiso 0.50 1 calc PR A -1

loop_
_atom_site_aniso_label
_atom_site_aniso_U_11
_atom_site_aniso_U_22
_atom_site_aniso_U_33
_atom_site_aniso_U_23
_atom_site_aniso_U_13
_atom_site_aniso_U_12
Ru1 0.0455(3) 0.0472(3) 0.0464(3) 0.00671(19) 0.00787(17) 0.00050(16)
Cl1 0.0555(7) 0.0484(8) 0.0646(9) 0.0002(6) 0.0124(6) -0.0015(5)
O1 0.0423(16) 0.050(2) 0.051(2) 0.0060(17) 0.0041(14) -0.0009(14)
O2 0.0397(16) 0.057(2) 0.050(2) 0.0116(17) 0.0080(14) 0.0024(14)
N1 0.045(2) 0.047(3) 0.041(2) 0.0026(19) 0.0062(16) 0.0017(17)
N2 0.0394(19) 0.050(3) 0.048(2) 0.005(2) 0.0023(17) 0.0017(17)
C1 0.047(2) 0.041(3) 0.049(3) 0.001(2) 0.006(2) -0.002(2)
C2 0.050(2) 0.041(3) 0.043(3) 0.003(2) 0.002(2) 0.003(2)
C3 0.047(2) 0.040(3) 0.042(3) -0.001(2) 0.0098(19) 0.0030(19)
C4 0.054(3) 0.044(3) 0.040(3) -0.001(2) 0.007(2) -0.007(2)
C5 0.063(3) 0.038(3) 0.036(3) -0.002(2) 0.005(2) 0.001(2)
C6 0.045(2) 0.045(3) 0.042(3) 0.006(2) 0.005(2) 0.004(2)
C7 0.057(3) 0.072(4) 0.047(3) -0.002(3) 0.012(2) -0.001(3)
C8 0.034(2) 0.061(4) 0.064(3) 0.003(3) 0.007(2) 0.000(2)
C9 0.050(3) 0.058(4) 0.048(3) 0.019(3) 0.001(2) 0.008(2)
C10 0.062(3) 0.057(4) 0.043(3) 0.008(2) 0.008(2) 0.002(2)
C11 0.053(3) 0.059(4) 0.053(3) 0.016(3) 0.018(2) 0.003(2)
C12 0.045(3) 0.054(3) 0.049(3) 0.015(3) 0.010(2) -0.005(2)
C13 0.052(3) 0.045(3) 0.057(3) 0.013(3) 0.006(2) -0.005(2)
C14 0.058(3) 0.045(3) 0.047(3) 0.010(2) 0.007(2) 0.005(2)
C15 0.060(3) 0.062(4) 0.071(4) 0.008(3) 0.003(3) 0.000(3)
C16 0.074(4) 0.085(5) 0.049(3) -0.005(3) 0.002(3) 0.004(3)
C17 0.064(3) 0.086(5) 0.054(4) 0.003(3) 0.021(3) 0.005(3)
C18 0.048(3) 0.072(4) 0.068(4) 0.015(3) 0.009(3) -0.010(2)
C19 0.081(4) 0.061(4) 0.066(4) -0.001(3) 0.013(3) -0.008(3)
C20 0.069(3) 0.065(4) 0.065(4) 0.007(3) 0.010(3) 0.019(3)
Cl2 0.0459(6) 0.0483(7) 0.0503(7) 0.0024(6) 0.0024(5) 0.0008(5)
Cl3 0.072(2) 0.091(3) 0.076(2) -0.0085(19) 0.0184(17) -0.0011(19)
Cl4 0.0713(16) 0.0615(19) 0.0611(18) 0.0029(14) 0.0073(13) -0.0010(13)
Cl5 0.071(2) 0.067(2) 0.124(3) 0.015(2) -0.007(2) -0.0106(17)
C21 0.078(8) 0.077(9) 0.051(7) -0.003(6) 0.002(6) -0.013(6)

loop_
_atom_type_symbol
_atom_type_description
_atom_type_scat_dispersion_real
_atom_type_scat_dispersion_imag
_atom_type_scat_source
C C 0.0033 0.0016 'International Tables Vol C Tables 4.2.6.8 and 6.1.1.4'
H H 0.0000 0.0000 'International Tables Vol C Tables 4.2.6.8 and 6.1.1.4'
N N 0.0061 0.0033 'International Tables Vol C Tables 4.2.6.8 and 6.1.1.4'
O O 0.0106 0.0060 'International Tables Vol C Tables 4.2.6.8 and 6.1.1.4'
Cl Cl 0.1484 0.1585 'International Tables Vol C Tables 4.2.6.8 and 6.1.1.4'
Ru Ru -1.2594 0.8363 'International Tables Vol C Tables 4.2.6.8 and 6.1.1.4'

loop_
_geom_angle_atom_site_label_1
_geom_angle_atom_site_label_2
_geom_angle_atom_site_label_3
_geom_angle
O2 Ru1 O1 78.32(13)
O2 Ru1 C9 93.60(17)
O1 Ru1 C9 160.25(19)
O2 Ru1 C12 149.69(19)
O1 Ru1 C12 94.99(16)
C9 Ru1 C12 82.9(2)
O2 Ru1 C14 89.07(17)
O1 Ru1 C14 122.00(18)
C9 Ru1 C14 39.1(2)
C12 Ru1 C14 69.28(19)
O2 Ru1 C10 123.91(17)
O1 Ru1 C10 156.97(17)
C9 Ru1 C10 38.1(2)
C12 Ru1 C10 68.9(2)
C14 Ru1 C10 68.9(2)
O2 Ru1 C13 112.65(18)
O1 Ru1 C13 96.12(17)
C9 Ru1 C13 70.2(2)
C12 Ru1 C13 38.0(2)
C14 Ru1 C13 38.44(19)
C10 Ru1 C13 81.3(2)
O2 Ru1 C11 162.17(17)
O1 Ru1 C11 119.51(17)
C9 Ru1 C11 69.4(2)
C12 Ru1 C11 37.2(2)
C14 Ru1 C11 81.1(2)
C10 Ru1 C11 38.4(2)
C13 Ru1 C11 67.7(2)
O2 Ru1 Cl1 85.04(11)
O1 Ru1 Cl1 85.16(11)
C9 Ru1 Cl1 112.33(17)
C12 Ru1 Cl1 124.21(15)
C14 Ru1 Cl1 150.38(15)
C10 Ru1 Cl1 90.57(16)
C13 Ru1 Cl1 162.19(15)
C11 Ru1 Cl1 96.12(16)
C1 O1 Ru1 108.9(3)
C2 O2 Ru1 112.1(3)
C1 N1 C5 122.8(4)
C1 N1 H1 118.6
C5 N1 H1 118.6
C6 N2 C8 110.6(4)
C6 N2 C7 113.4(4)
C8 N2 C7 111.1(4)
C6 N2 H2 107.1
C8 N2 H2 107.1
C7 N2 H2 107.1
O1 C1 N1 121.2(4)
O1 C1 C2 120.4(5)
N1 C1 C2 118.4(4)
O2 C2 C3 124.1(4)
O2 C2 C1 116.3(4)
C3 C2 C1 119.5(5)
C2 C3 C4 118.7(4)
C2 C3 C6 119.8(4)
C4 C3 C6 121.4(4)
C5 C4 C3 121.1(4)
C5 C4 H4 119.4
C3 C4 H4 119.4
C4 C5 N1 119.4(5)
C4 C5 H5 120.3
N1 C5 H5 120.3
C3 C6 N2 113.4(4)
C3 C6 H6A 108.9
N2 C6 H6A 108.9
C3 C6 H6B 108.9
N2 C6 H6B 108.9
H6A C6 H6B 107.7
N2 C7 H7A 109.5
N2 C7 H7B 109.5
H7A C7 H7B 109.5
N2 C7 H7C 109.5
H7A C7 H7C 109.5
H7B C7 H7C 109.5
N2 C8 H8A 109.5
N2 C8 H8B 109.5
H8A C8 H8B 109.5
N2 C8 H8C 109.5
H8A C8 H8C 109.5
H8B C8 H8C 109.5
C10 C9 C14 119.0(5)
C10 C9 C15 120.8(6)
C14 C9 C15 120.0(5)
C10 C9 Ru1 72.1(3)
C14 C9 Ru1 71.4(3)
C15 C9 Ru1 124.1(4)
C9 C10 C11 120.6(5)
C9 C10 C16 120.2(5)
C11 C10 C16 119.1(5)
C9 C10 Ru1 69.8(3)
C11 C10 Ru1 71.8(3)
C16 C10 Ru1 128.3(4)
C12 C11 C10 119.8(5)
C12 C11 C17 121.4(5)
C10 C11 C17 118.8(5)
C12 C11 Ru1 69.9(3)
C10 C11 Ru1 69.8(3)
C17 C11 Ru1 132.2(4)
C11 C12 C13 120.9(5)
C11 C12 C18 121.3(5)
C13 C12 C18 117.8(5)
C11 C12 Ru1 72.9(3)
C13 C12 Ru1 71.8(3)
C18 C12 Ru1 126.1(4)
C12 C13 C14 119.7(5)
C12 C13 C19 120.3(5)
C14 C13 C19 119.9(5)
C12 C13 Ru1 70.2(3)
C14 C13 Ru1 70.3(3)
C19 C13 Ru1 134.4(4)
C13 C14 C9 119.8(5)
C13 C14 C20 121.6(5)
C9 C14 C20 118.5(5)
C13 C14 Ru1 71.2(3)
C9 C14 Ru1 69.5(3)
C20 C14 Ru1 127.6(4)
C9 C15 H15A 109.5
C9 C15 H15B 109.5
H15A C15 H15B 109.5
C9 C15 H15C 109.5
H15A C15 H15C 109.5
H15B C15 H15C 109.5
C10 C16 H16A 109.5
C10 C16 H16B 109.5
H16A C16 H16B 109.5
C10 C16 H16C 109.5
H16A C16 H16C 109.5
H16B C16 H16C 109.5
C11 C17 H17A 109.5
C11 C17 H17B 109.5
H17A C17 H17B 109.5
C11 C17 H17C 109.5
H17A C17 H17C 109.5
H17B C17 H17C 109.5
C12 C18 H18A 109.5
C12 C18 H18B 109.5
H18A C18 H18B 109.5
C12 C18 H18C 109.5
H18A C18 H18C 109.5
H18B C18 H18C 109.5
C13 C19 H19A 109.5
C13 C19 H19B 109.5
H19A C19 H19B 109.5
C13 C19 H19C 109.5
H19A C19 H19C 109.5
H19B C19 H19C 109.5
C14 C20 H20A 109.5
C14 C20 H20B 109.5
H20A C20 H20B 109.5
C14 C20 H20C 109.5
H20A C20 H20C 109.5
H20B C20 H20C 109.5
Cl4 C21 Cl3 111.5(8)
Cl4 C21 Cl5 109.8(7)
Cl3 C21 Cl5 108.2(7)
Cl4 C21 H21 109.1
Cl3 C21 H21 109.1
Cl5 C21 H21 109.1

loop_
_geom_bond_atom_site_label_1
_geom_bond_atom_site_label_2
_geom_bond_distance
Ru1 O2 2.080(3)
Ru1 O1 2.141(4)
Ru1 C9 2.156(5)
Ru1 C12 2.173(5)
Ru1 C14 2.182(5)
Ru1 C10 2.185(5)
Ru1 C13 2.194(6)
Ru1 C11 2.212(5)
Ru1 Cl1 2.4328(17)
O1 C1 1.285(6)
O2 C2 1.307(6)
N1 C1 1.343(6)
N1 C5 1.376(6)
N1 H1 0.8800
N2 C6 1.486(7)
N2 C8 1.505(6)
N2 C7 1.506(7)
N2 H2 0.9300
C1 C2 1.436(6)
C2 C3 1.379(7)
C3 C4 1.414(7)
C3 C6 1.484(6)
C4 C5 1.347(7)
C4 H4 0.9500
C5 H5 0.9500
C6 H6A 0.9900
C6 H6B 0.9900
C7 H7A 0.9800
C7 H7B 0.9800
C7 H7C 0.9800
C8 H8A 0.9800
C8 H8B 0.9800
C8 H8C 0.9800
C9 C10 1.417(8)
C9 C14 1.450(8)
C9 C15 1.508(7)
C10 C11 1.448(8)
C10 C16 1.496(9)
C11 C12 1.401(8)
C11 C17 1.504(7)
C12 C13 1.422(8)
C12 C18 1.503(7)
C13 C14 1.440(7)
C13 C19 1.487(8)
C14 C20 1.501(7)
C15 H15A 0.9800
C15 H15B 0.9800
C15 H15C 0.9800
C16 H16A 0.9800
C16 H16B 0.9800
C16 H16C 0.9800
C17 H17A 0.9800
C17 H17B 0.9800
C17 H17C 0.9800
C18 H18A 0.9800
C18 H18B 0.9800
C18 H18C 0.9800
C19 H19A 0.9800
C19 H19B 0.9800
C19 H19C 0.9800
C20 H20A 0.9800
C20 H20B 0.9800
C20 H20C 0.9800
Cl3 C21 1.757(15)
Cl4 C21 1.742(13)
Cl5 C21 1.791(13)
C21 H21 1.0000

loop_
_geom_hbond_atom_site_label_D
_geom_hbond_atom_site_label_H
_geom_hbond_atom_site_label_A
_geom_hbond_distance_DH
_geom_hbond_distance_HA
_geom_hbond_distance_DA
_geom_hbond_angle_DHA
_geom_hbond_site_symmetry_A
N1 H1 Cl2 0.88 2.25 3.113(4) 167.6 3_556
N2 H2 Cl2 0.93 2.10 3.015(5) 166.3 .

loop_
_geom_torsion_atom_site_label_1
_geom_torsion_atom_site_label_2
_geom_torsion_atom_site_label_3
_geom_torsion_atom_site_label_4
_geom_torsion
O2 Ru1 O1 C1 16.1(3)
C9 Ru1 O1 C1 83.3(6)
C12 Ru1 O1 C1 166.2(3)
C14 Ru1 O1 C1 97.5(4)
C10 Ru1 O1 C1 -149.9(5)
C13 Ru1 O1 C1 128.0(3)
C11 Ru1 O1 C1 -164.2(3)
Cl1 Ru1 O1 C1 -69.9(3)
O1 Ru1 O2 C2 -16.8(3)
C9 Ru1 O2 C2 -178.6(4)
C12 Ru1 O2 C2 -96.6(5)
C14 Ru1 O2 C2 -139.8(4)
C10 Ru1 O2 C2 156.6(4)
C13 Ru1 O2 C2 -108.6(4)
C11 Ru1 O2 C2 163.9(6)
Cl1 Ru1 O2 C2 69.3(3)
Ru1 O1 C1 N1 166.9(4)
Ru1 O1 C1 C2 -13.8(6)
C5 N1 C1 O1 -179.8(5)
C5 N1 C1 C2 1.0(7)
Ru1 O2 C2 C3 -166.3(4)
Ru1 O2 C2 C1 15.0(6)
O1 C1 C2 O2 -0.3(7)
N1 C1 C2 O2 178.9(5)
O1 C1 C2 C3 -179.0(5)
N1 C1 C2 C3 0.2(7)
O2 C2 C3 C4 -179.5(5)
C1 C2 C3 C4 -0.9(7)
O2 C2 C3 C6 -0.7(8)
C1 C2 C3 C6 177.9(5)
C2 C3 C4 C5 0.4(8)
C6 C3 C4 C5 -178.3(5)
C3 C4 C5 N1 0.7(8)
C1 N1 C5 C4 -1.5(8)
C2 C3 C6 N2 93.6(6)
C4 C3 C6 N2 -87.7(6)
C8 N2 C6 C3 171.6(4)
C7 N2 C6 C3 -62.8(5)
O2 Ru1 C9 C10 -145.7(3)
O1 Ru1 C9 C10 149.5(4)
C12 Ru1 C9 C10 64.6(3)
C14 Ru1 C9 C10 130.2(5)
C13 Ru1 C9 C10 101.5(4)
C11 Ru1 C9 C10 28.7(3)
Cl1 Ru1 C9 C10 -59.6(3)
O2 Ru1 C9 C14 84.1(3)
O1 Ru1 C9 C14 19.2(6)
C12 Ru1 C9 C14 -65.7(3)
C10 Ru1 C9 C14 -130.2(5)
C13 Ru1 C9 C14 -28.7(3)
C11 Ru1 C9 C14 -101.6(3)
Cl1 Ru1 C9 C14 170.2(2)
O2 Ru1 C9 C15 -30.1(5)
O1 Ru1 C9 C15 -95.0(7)
C12 Ru1 C9 C15 -179.9(5)
C14 Ru1 C9 C15 -114.2(6)
C10 Ru1 C9 C15 115.6(7)
C13 Ru1 C9 C15 -142.9(6)
C11 Ru1 C9 C15 144.2(6)
Cl1 Ru1 C9 C15 56.0(5)
C14 C9 C10 C11 3.0(8)
C15 C9 C10 C11 -172.3(5)
Ru1 C9 C10 C11 -52.8(5)
C14 C9 C10 C16 179.2(5)
C15 C9 C10 C16 3.9(8)
Ru1 C9 C10 C16 123.4(6)
C14 C9 C10 Ru1 55.8(4)
C15 C9 C10 Ru1 -119.5(5)
O2 Ru1 C10 C9 42.7(4)
O1 Ru1 C10 C9 -154.0(4)
C12 Ru1 C10 C9 -106.1(4)
C14 Ru1 C10 C9 -31.0(3)
C13 Ru1 C10 C9 -68.8(3)
C11 Ru1 C10 C9 -133.8(5)
Cl1 Ru1 C10 C9 127.1(3)
O2 Ru1 C10 C11 176.4(3)
O1 Ru1 C10 C11 -20.2(7)
C9 Ru1 C10 C11 133.8(5)
C12 Ru1 C10 C11 27.6(3)
C14 Ru1 C10 C11 102.7(4)
C13 Ru1 C10 C11 64.9(3)
Cl1 Ru1 C10 C11 -99.2(3)
O2 Ru1 C10 C16 -70.5(5)
O1 Ru1 C10 C16 92.9(6)
C9 Ru1 C10 C16 -113.2(6)
C12 Ru1 C10 C16 140.7(5)
C14 Ru1 C10 C16 -144.2(5)
C13 Ru1 C10 C16 178.0(5)
C11 Ru1 C10 C16 113.1(6)
Cl1 Ru1 C10 C16 13.9(5)
C9 C10 C11 C12 1.2(8)
C16 C10 C11 C12 -175.0(5)
Ru1 C10 C11 C12 -50.7(5)
C9 C10 C11 C17 179.9(5)
C16 C10 C11 C17 3.6(8)
Ru1 C10 C11 C17 127.9(5)
C9 C10 C11 Ru1 52.0(5)
C16 C10 C11 Ru1 -124.3(6)
O2 Ru1 C11 C12 124.7(6)
O1 Ru1 C11 C12 -54.6(4)
C9 Ru1 C11 C12 105.9(4)
C14 Ru1 C11 C12 67.3(3)
C10 Ru1 C11 C12 134.4(5)
C13 Ru1 C11 C12 29.7(3)
Cl1 Ru1 C11 C12 -142.5(3)
O2 Ru1 C11 C10 -9.7(8)
O1 Ru1 C11 C10 171.1(3)
C9 Ru1 C11 C10 -28.4(3)
C12 Ru1 C11 C10 -134.4(5)
C14 Ru1 C11 C10 -67.1(3)
C13 Ru1 C11 C10 -104.6(4)
Cl1 Ru1 C11 C10 83.2(3)
O2 Ru1 C11 C17 -120.7(6)
O1 Ru1 C11 C17 60.0(6)
C9 Ru1 C11 C17 -139.5(6)
C12 Ru1 C11 C17 114.6(7)
C14 Ru1 C11 C17 -178.1(6)
C10 Ru1 C11 C17 -111.1(7)
C13 Ru1 C11 C17 144.3(6)
Cl1 Ru1 C11 C17 -27.9(6)
C10 C11 C12 C13 -4.9(8)
C17 C11 C12 C13 176.5(5)
Ru1 C11 C12 C13 -55.5(4)
C10 C11 C12 C18 172.9(5)
C17 C11 C12 C18 -5.7(8)
Ru1 C11 C12 C18 122.3(5)
C10 C11 C12 Ru1 50.7(5)
C17 C11 C12 Ru1 -128.0(5)
O2 Ru1 C12 C11 -150.1(3)
O1 Ru1 C12 C11 134.6(3)
C9 Ru1 C12 C11 -65.1(3)
C14 Ru1 C12 C11 -103.0(3)
C10 Ru1 C12 C11 -28.5(3)
C13 Ru1 C12 C11 -131.8(5)
Cl1 Ru1 C12 C11 47.1(3)
O2 Ru1 C12 C13 -18.2(5)
O1 Ru1 C12 C13 -93.6(3)
C9 Ru1 C12 C13 66.7(3)
C14 Ru1 C12 C13 28.8(3)
C10 Ru1 C12 C13 103.4(3)
C11 Ru1 C12 C13 131.8(5)
Cl1 Ru1 C12 C13 178.9(2)
O2 Ru1 C12 C18 93.3(6)
O1 Ru1 C12 C18 18.0(5)
C9 Ru1 C12 C18 178.2(5)
C14 Ru1 C12 C18 140.4(6)
C10 Ru1 C12 C18 -145.1(6)
C13 Ru1 C12 C18 111.5(6)
C11 Ru1 C12 C18 -116.6(6)
Cl1 Ru1 C12 C18 -69.5(5)
C11 C12 C13 C14 4.2(8)
C18 C12 C13 C14 -173.7(5)
Ru1 C12 C13 C14 -51.9(4)
C11 C12 C13 C19 -173.4(5)
C18 C12 C13 C19 8.7(8)
Ru1 C12 C13 C19 130.6(5)
C11 C12 C13 Ru1 56.1(4)
C18 C12 C13 Ru1 -121.8(5)
O2 Ru1 C13 C12 170.2(3)
O1 Ru1 C13 C12 90.3(3)
C9 Ru1 C13 C12 -104.3(3)
C14 Ru1 C13 C12 -133.5(5)
C10 Ru1 C13 C12 -66.6(3)
C11 Ru1 C13 C12 -29.2(3)
Cl1 Ru1 C13 C12 -3.0(7)
O2 Ru1 C13 C14 -56.4(3)
O1 Ru1 C13 C14 -136.2(3)
C9 Ru1 C13 C14 29.1(3)
C12 Ru1 C13 C14 133.5(5)
C10 Ru1 C13 C14 66.8(3)
C11 Ru1 C13 C14 104.3(3)
Cl1 Ru1 C13 C14 130.5(4)
O2 Ru1 C13 C19 56.7(6)
O1 Ru1 C13 C19 -23.2(6)
C9 Ru1 C13 C19 142.2(6)
C12 Ru1 C13 C19 -113.5(6)
C14 Ru1 C13 C19 113.0(7)
C10 Ru1 C13 C19 179.9(6)
C11 Ru1 C13 C19 -142.6(6)
Cl1 Ru1 C13 C19 -116.4(6)
C12 C13 C14 C9 0.1(8)
C19 C13 C14 C9 177.7(5)
Ru1 C13 C14 C9 -51.7(4)
C12 C13 C14 C20 175.1(5)
C19 C13 C14 C20 -7.4(8)
Ru1 C13 C14 C20 123.3(5)
C12 C13 C14 Ru1 51.8(4)
C19 C13 C14 Ru1 -130.6(5)
C10 C9 C14 C13 -3.7(8)
C15 C9 C14 C13 171.7(5)
Ru1 C9 C14 C13 52.5(4)
C10 C9 C14 C20 -178.8(5)
C15 C9 C14 C20 -3.4(8)
Ru1 C9 C14 C20 -122.6(5)
C10 C9 C14 Ru1 -56.1(4)
C15 C9 C14 Ru1 119.2(5)
O2 Ru1 C14 C13 129.8(3)
O1 Ru1 C14 C13 54.2(4)
C9 Ru1 C14 C13 -133.4(4)
C12 Ru1 C14 C13 -28.5(3)
C10 Ru1 C14 C13 -103.0(3)
C11 Ru1 C14 C13 -65.2(3)
Cl1 Ru1 C14 C13 -151.9(3)
O2 Ru1 C14 C9 -96.9(3)
O1 Ru1 C14 C9 -172.5(2)
C12 Ru1 C14 C9 104.8(3)
C10 Ru1 C14 C9 30.3(3)
C13 Ru1 C14 C9 133.4(4)
C11 Ru1 C14 C9 68.2(3)
Cl1 Ru1 C14 C9 -18.6(4)
O2 Ru1 C14 C20 13.9(5)
O1 Ru1 C14 C20 -61.7(6)
C9 Ru1 C14 C20 110.8(6)
C12 Ru1 C14 C20 -144.4(6)
C10 Ru1 C14 C20 141.1(6)
C13 Ru1 C14 C20 -115.9(6)
C11 Ru1 C14 C20 179.0(5)
Cl1 Ru1 C14 C20 92.2(6)
